data_4071959
loop_
_publ_author_name
'Alonso-Moreno, Carlos'
'Lancaster, Simon J.'
'Wright, Joseph A.'
'Hughes, David L.'
'Zuccaccia, Cristiano'
'Correa, Andrea'
'Macchioni, Alceo'
'Cavallo, Luigi'
'Bochmann, Manfred'

_publ_section_title
;
 Ligand Mobility and Solution Structures of the Metallocenium Ion Pairs
 [Me2C(Cp)(fluorenyl)MCH2SiMe3+&#x00B7;&#x00B7;&#x00B7;X&#x2212;] (M = Zr,
 Hf; X = MeB(C6F5)3, B(C6F5)4)
;
_journal_issue 21
_journal_name_full Organometallics
_journal_page_first 5474
_journal_paper_doi 10.1021/om800486p
_journal_volume 27
_journal_year 2008
_chemical_formula_moiety 'C22 H21 Cl Zr'
_chemical_formula_structural '[Zr(C5H4-CMe2-C13H8)MeCl]'
_chemical_formula_sum 'C22 H21 Cl Zr'
_chemical_formula_weight 412.06
_chemical_name_common 'Compound 5'
_chemical_name_systematic
;
Chloro{[2-(\h^5^-cyclopentadienyl)-2-(\h^5^-fluorenyl)propane]}\
methylzirconium(IV)
;
_space_group_IT_number 14
_symmetry_cell_setting monoclinic
_symmetry_Int_Tables_number 14
_symmetry_space_group_name_Hall '-P 2ybc'
_symmetry_space_group_name_H-M 'P 1 21/c 1'
_atom_sites_solution_hydrogens geom
_atom_sites_solution_primary heavy
_atom_sites_solution_secondary difmap
_cell_angle_alpha 90.00
_cell_angle_beta 102.353(11)
_cell_angle_gamma 90.00
_cell_formula_units_Z 4
_cell_length_a 9.2398(6)
_cell_length_b 10.7676(6)
_cell_length_c 18.156(3)
_cell_measurement_reflns_used 13612
_cell_measurement_temperature 140(2)
_cell_measurement_theta_max 27.50
_cell_measurement_theta_min 4.41
_cell_volume 1764.5(3)
_computing_cell_refinement 'CrysAlis RED'
_computing_data_collection 'CrysAlis CCD (Oxford Diffraction, 2006)'
_computing_data_reduction 'CrysAlis RED'
_computing_molecular_graphics 'ORTEP-3 (Farrugia, 1997)'
_computing_publication_material
;
 SHELXL-97, PLATON (Spek, 2003), WinGX (Farrugia, 1999)
 and enCIFer (Allen <i>et al.</i>, 2004)
;
_computing_structure_refinement 'SHELXL-97 (Sheldrick, 1997)'
_computing_structure_solution 'DIRDIF99-2 (Beurskens <i>et al.</i>, 1999)'
_diffrn_ambient_temperature 140(2)
_diffrn_detector_area_resol_mean 16.0050
_diffrn_measured_fraction_theta_full 0.995
_diffrn_measured_fraction_theta_max 0.995
_diffrn_measurement_device_type 'Oxford Diffraction Xcalibur 3/CCD'
_diffrn_measurement_method 'Thin slice \f and \w scans'
_diffrn_radiation_monochromator graphite
_diffrn_radiation_probe x-ray
_diffrn_radiation_source 'Enhance (Mo) X-ray Source'
_diffrn_radiation_type 'Mo K\a'
_diffrn_radiation_wavelength 0.71073
_diffrn_reflns_av_R_equivalents 0.0000
_diffrn_reflns_av_sigmaI/netI 0.1200
_diffrn_reflns_limit_h_max 12
_diffrn_reflns_limit_h_min -10
_diffrn_reflns_limit_k_max 13
_diffrn_reflns_limit_k_min -13
_diffrn_reflns_limit_l_max 23
_diffrn_reflns_limit_l_min -23
_diffrn_reflns_number 13612
_diffrn_reflns_theta_full 27.50
_diffrn_reflns_theta_max 27.50
_diffrn_reflns_theta_min 4.41
_diffrn_standards_number 0
_exptl_absorpt_coefficient_mu 0.774
_exptl_absorpt_correction_type none
_exptl_crystal_colour orange
_exptl_crystal_density_diffrn 1.551
_exptl_crystal_density_method 'not measured'
_exptl_crystal_description block
_exptl_crystal_F_000 840
_exptl_crystal_size_max 0.20
_exptl_crystal_size_mid 0.10
_exptl_crystal_size_min 0.08
_refine_diff_density_max 2.664
_refine_diff_density_min -1.398
_refine_diff_density_rms 0.311
_refine_ls_extinction_method none
_refine_ls_goodness_of_fit_ref 1.105
_refine_ls_hydrogen_treatment constr
_refine_ls_matrix_type full
_refine_ls_number_parameters 231
_refine_ls_number_reflns 13635
_refine_ls_number_restraints 2
_refine_ls_restrained_S_all 1.105
_refine_ls_R_factor_all 0.1266
_refine_ls_R_factor_gt 0.0976
_refine_ls_shift/su_max 0.001
_refine_ls_shift/su_mean 0.000
_refine_ls_structure_factor_coef Fsqd
_refine_ls_weighting_details 'calc w=1/[\s^2^(Fo^2^)+(0.1513P)^2^+5.4571P] where P=(Fo^2^+2Fc^2^)/3'
_refine_ls_weighting_scheme calc
_refine_ls_wR_factor_gt 0.2724
_refine_ls_wR_factor_ref 0.2934
_reflns_number_gt 9290
_reflns_number_total 13635
_reflns_threshold_expression >2\s(I)
_cod_data_source_file om800486p_si_002.cif
_cod_data_source_block 5
_cod_original_sg_symbol_H-M 'P 21/c'
_cod_database_code 4071959

loop_
_symmetry_equiv_pos_as_xyz
'x, y, z'
'-x, y+1/2, -z+1/2'
'-x, -y, -z'
'x, -y-1/2, z-1/2'

loop_
_atom_site_label
_atom_site_type_symbol
_atom_site_fract_x
_atom_site_fract_y
_atom_site_fract_z
_atom_site_U_iso_or_equiv
_atom_site_adp_type
_atom_site_occupancy
_atom_site_symmetry_multiplicity
_atom_site_calc_flag
_atom_site_refinement_flags
_atom_site_disorder_assembly
_atom_site_disorder_group
Zr1 Zr 0.25606(7) 0.13837(5) 0.37656(3) 0.01702(18) Uani 1 1 d D A .
Cl1 Cl 0.4800(3) 0.2019(4) 0.4698(2) 0.0238(9) Uani 0.673(8) 1 d PD A 1
C22 C 0.361(4) 0.007(3) 0.3117(17) 0.031(2) Uani 0.673(8) 1 d PD A 1
H22A H 0.4284 -0.0473 0.3464 0.047 Uiso 0.673(8) 1 calc PR A 1
H22B H 0.4172 0.0533 0.2806 0.047 Uiso 0.673(8) 1 calc PR A 1
H22C H 0.2847 -0.0429 0.2792 0.047 Uiso 0.673(8) 1 calc PR A 1
C23 C 0.441(3) 0.193(4) 0.468(2) 0.0238(9) Uani 0.327(8) 1 d PD A 2
H23A H 0.4796 0.1192 0.4973 0.036 Uiso 0.327(8) 1 calc PR A 2
H23B H 0.4064 0.2533 0.5004 0.036 Uiso 0.327(8) 1 calc PR A 2
H23C H 0.5195 0.2298 0.4462 0.036 Uiso 0.327(8) 1 calc PR A 2
Cl2 Cl 0.3832(17) 0.0018(13) 0.2991(7) 0.031(2) Uani 0.327(8) 1 d PD A 2
C1 C 0.0427(7) 0.2671(5) 0.3239(3) 0.0124(11) Uani 1 1 d . A .
C2 C 0.1494(6) 0.3547(5) 0.3631(3) 0.0135(11) Uani 1 1 d . A .
C3 C 0.2674(7) 0.3701(5) 0.3246(3) 0.0158(12) Uani 1 1 d . . .
C4 C 0.2351(8) 0.2930(5) 0.2589(3) 0.0192(14) Uani 1 1 d . A .
C5 C 0.0972(7) 0.2325(5) 0.2569(3) 0.0165(13) Uani 1 1 d . A .
C6 C 0.0415(8) 0.1517(6) 0.1945(3) 0.0234(14) Uani 1 1 d . . .
H6 H -0.0486 0.1076 0.1915 0.028 Uiso 1 1 calc R A .
C7 C 0.1224(8) 0.1394(7) 0.1382(3) 0.0304(16) Uani 1 1 d . A .
H7 H 0.0838 0.0880 0.0961 0.036 Uiso 1 1 calc R . .
C8 C 0.2569(8) 0.1990(6) 0.1411(3) 0.0244(14) Uani 1 1 d . . .
H8 H 0.3090 0.1864 0.1019 0.029 Uiso 1 1 calc R A .
C9 C 0.3151(8) 0.2766(6) 0.2008(3) 0.0238(14) Uani 1 1 d . A .
H9 H 0.4066 0.3181 0.2029 0.029 Uiso 1 1 calc R . .
C10 C 0.3873(7) 0.4534(5) 0.3486(3) 0.0186(13) Uani 1 1 d . A .
H10 H 0.4641 0.4617 0.3216 0.022 Uiso 1 1 calc R . .
C11 C 0.3876(7) 0.5219(5) 0.4129(3) 0.0208(14) Uani 1 1 d . . .
H11 H 0.4640 0.5809 0.4297 0.025 Uiso 1 1 calc R A .
C12 C 0.2763(7) 0.5051(6) 0.4535(3) 0.0216(13) Uani 1 1 d . A .
H12 H 0.2817 0.5516 0.4985 0.026 Uiso 1 1 calc R . .
C13 C 0.1594(7) 0.4246(5) 0.4315(3) 0.0162(12) Uani 1 1 d . . .
H13 H 0.0866 0.4154 0.4610 0.019 Uiso 1 1 calc R A .
C14 C -0.0792(7) 0.2002(6) 0.3551(3) 0.0206(13) Uani 1 1 d . . .
C15 C 0.0072(7) 0.0974(5) 0.3991(3) 0.0200(14) Uani 1 1 d . A .
C16 C 0.0530(8) -0.0137(5) 0.3681(4) 0.0237(14) Uani 1 1 d . A .
H16 H 0.0101 -0.0471 0.3200 0.028 Uiso 1 1 calc R . .
C17 C 0.1722(9) -0.0662(6) 0.4204(4) 0.0273(15) Uani 1 1 d . A .
H17 H 0.2222 -0.1409 0.4132 0.033 Uiso 1 1 calc R . .
C18 C 0.2052(9) 0.0094(6) 0.4846(4) 0.0268(15) Uani 1 1 d . A .
H18 H 0.2800 -0.0047 0.5285 0.032 Uiso 1 1 calc R . .
C19 C 0.1049(8) 0.1116(6) 0.4713(3) 0.0206(13) Uani 1 1 d . A .
H19 H 0.1032 0.1787 0.5051 0.025 Uiso 1 1 calc R . .
C20 C -0.1535(7) 0.2866(6) 0.4039(4) 0.0248(14) Uani 1 1 d . A .
H20A H -0.0850 0.3016 0.4523 0.037 Uiso 1 1 calc R . .
H20B H -0.2439 0.2473 0.4127 0.037 Uiso 1 1 calc R . .
H20C H -0.1786 0.3658 0.3776 0.037 Uiso 1 1 calc R . .
C21 C -0.2071(8) 0.1523(7) 0.2935(4) 0.0305(16) Uani 1 1 d . A .
H21A H -0.1719 0.0841 0.2662 0.046 Uiso 1 1 calc R . .
H21B H -0.2443 0.2198 0.2584 0.046 Uiso 1 1 calc R . .
H21C H -0.2871 0.1223 0.3167 0.046 Uiso 1 1 calc R . .

loop_
_atom_site_aniso_label
_atom_site_aniso_U_11
_atom_site_aniso_U_22
_atom_site_aniso_U_33
_atom_site_aniso_U_23
_atom_site_aniso_U_13
_atom_site_aniso_U_12
Zr1 0.0154(3) 0.0171(3) 0.0204(3) 0.0038(3) 0.0081(2) 0.0016(3)
Cl1 0.0166(19) 0.0260(14) 0.0276(12) 0.0010(9) 0.0019(14) 0.0004(15)
C22 0.042(5) 0.031(2) 0.028(5) 0.001(3) 0.023(3) 0.009(3)
C23 0.0166(19) 0.0260(14) 0.0276(12) 0.0010(9) 0.0019(14) 0.0004(15)
Cl2 0.042(5) 0.031(2) 0.028(5) 0.001(3) 0.023(3) 0.009(3)
C1 0.012(3) 0.013(2) 0.013(2) -0.001(2) 0.004(2) -0.001(2)
C2 0.003(3) 0.016(2) 0.021(3) 0.001(2) 0.001(2) -0.003(2)
C3 0.019(3) 0.011(2) 0.017(3) -0.002(2) 0.001(2) -0.003(2)
C4 0.027(4) 0.014(3) 0.018(3) 0.000(2) 0.009(3) -0.002(3)
C5 0.023(4) 0.012(2) 0.014(3) -0.002(2) 0.003(3) -0.006(2)
C6 0.025(4) 0.024(3) 0.021(3) -0.004(3) 0.004(3) -0.004(3)
C7 0.043(5) 0.030(3) 0.017(3) -0.004(3) 0.004(3) -0.003(4)
C8 0.029(4) 0.031(3) 0.014(3) -0.002(2) 0.007(3) -0.002(3)
C9 0.025(4) 0.026(3) 0.023(3) 0.003(3) 0.011(3) -0.006(3)
C10 0.025(4) 0.019(3) 0.012(3) -0.002(2) 0.006(2) -0.002(3)
C11 0.021(4) 0.019(3) 0.019(3) -0.003(2) -0.002(3) -0.008(3)
C12 0.018(3) 0.022(3) 0.025(3) -0.009(2) 0.004(3) -0.002(3)
C13 0.017(3) 0.016(3) 0.018(3) -0.001(2) 0.009(3) 0.000(2)
C14 0.015(3) 0.021(3) 0.027(3) 0.000(3) 0.008(3) -0.003(3)
C15 0.026(4) 0.018(3) 0.019(3) 0.002(2) 0.014(3) -0.010(3)
C16 0.026(4) 0.014(3) 0.032(3) 0.001(3) 0.010(3) -0.003(3)
C17 0.035(4) 0.016(3) 0.039(4) 0.006(3) 0.025(3) 0.001(3)
C18 0.032(4) 0.029(3) 0.022(3) 0.008(3) 0.012(3) 0.000(3)
C19 0.023(4) 0.026(3) 0.015(3) 0.005(2) 0.010(3) 0.001(3)
C20 0.012(3) 0.026(3) 0.041(4) -0.001(3) 0.016(3) -0.002(3)
C21 0.015(4) 0.039(4) 0.035(3) -0.006(3) 0.002(3) -0.007(3)

loop_
_atom_type_symbol
_atom_type_description
_atom_type_scat_dispersion_real
_atom_type_scat_dispersion_imag
_atom_type_scat_source
C C 0.0033 0.0016 'International Tables Vol C Tables 4.2.6.8 and 6.1.1.4'
H H 0.0000 0.0000 'International Tables Vol C Tables 4.2.6.8 and 6.1.1.4'
Cl Cl 0.1484 0.1585 'International Tables Vol C Tables 4.2.6.8 and 6.1.1.4'
Zr Zr -2.9673 0.5597 'International Tables Vol C Tables 4.2.6.8 and 6.1.1.4'

loop_
_geom_angle_atom_site_label_1
_geom_angle_atom_site_label_2
_geom_angle_atom_site_label_3
_geom_angle
C23 Zr1 C22 102.4(15)
C23 Zr1 C1 125.5(12)
C22 Zr1 C1 124.8(9)
C23 Zr1 C19 88.3(11)
C22 Zr1 C19 133.2(9)
C1 Zr1 C19 78.9(2)
C23 Zr1 C15 121.9(11)
C22 Zr1 C15 120.7(10)
C1 Zr1 C15 57.29(19)
C19 Zr1 C15 33.9(2)
C23 Zr1 C16 133.1(12)
C22 Zr1 C16 87.6(10)
C1 Zr1 C16 79.2(2)
C19 Zr1 C16 55.0(2)
C15 Zr1 C16 33.6(2)
C23 Zr1 Cl1 5.8(12)
C22 Zr1 Cl1 98.3(10)
C1 Zr1 Cl1 126.90(17)
C19 Zr1 Cl1 94.07(17)
C15 Zr1 Cl1 127.65(16)
C16 Zr1 Cl1 137.64(18)
C23 Zr1 Cl2 101.4(12)
C22 Zr1 Cl2 4.0(12)
C1 Zr1 Cl2 123.7(4)
C19 Zr1 Cl2 137.1(4)
C15 Zr1 Cl2 123.9(4)
C16 Zr1 Cl2 91.0(4)
Cl1 Zr1 Cl2 97.1(4)
C23 Zr1 C17 103.7(12)
C22 Zr1 C17 78.9(9)
C1 Zr1 C17 110.1(2)
C19 Zr1 C17 54.3(2)
C15 Zr1 C17 55.2(2)
C16 Zr1 C17 32.8(2)
Cl1 Zr1 C17 107.1(2)
Cl2 Zr1 C17 82.9(4)
C23 Zr1 C2 93.0(13)
C22 Zr1 C2 138.8(9)
C1 Zr1 C2 33.69(17)
C19 Zr1 C2 84.66(19)
C15 Zr1 C2 79.7(2)
C16 Zr1 C2 109.30(19)
Cl1 Zr1 C2 93.62(16)
Cl2 Zr1 C2 135.4(3)
C17 Zr1 C2 134.3(2)
C23 Zr1 C18 78.7(12)
C22 Zr1 C18 103.9(9)
C1 Zr1 C18 110.4(2)
C19 Zr1 C18 33.2(2)
C15 Zr1 C18 55.7(2)
C16 Zr1 C18 54.5(2)
Cl1 Zr1 C18 83.58(19)
Cl2 Zr1 C18 107.5(4)
C17 Zr1 C18 32.2(2)
C2 Zr1 C18 116.7(2)
C23 Zr1 C5 138.6(12)
C22 Zr1 C5 92.2(9)
C1 Zr1 C5 33.95(18)
C19 Zr1 C5 109.5(2)
C15 Zr1 C5 79.9(2)
C16 Zr1 C5 85.4(2)
Cl1 Zr1 C5 135.74(16)
Cl2 Zr1 C5 90.5(4)
C17 Zr1 C5 117.1(2)
C2 Zr1 C5 53.85(17)
C18 Zr1 C5 135.1(2)
Zr1 C22 H22A 109.5
Zr1 C22 H22B 109.5
Zr1 C22 H22C 109.5
Zr1 C23 H23A 109.5
Zr1 C23 H23B 109.5
H23A C23 H23B 109.5
Zr1 C23 H23C 109.5
H23A C23 H23C 109.5
H23B C23 H23C 109.5
C2 C1 C5 105.0(5)
C2 C1 C14 127.0(5)
C5 C1 C14 126.5(5)
C2 C1 Zr1 76.5(3)
C5 C1 Zr1 77.7(3)
C14 C1 Zr1 100.6(4)
C3 C2 C13 116.6(5)
C3 C2 C1 110.4(5)
C13 C2 C1 133.0(5)
C3 C2 Zr1 80.2(3)
C13 C2 Zr1 116.7(4)
C1 C2 Zr1 69.8(3)
C10 C3 C2 123.5(5)
C10 C3 C4 129.2(6)
C2 C3 C4 107.3(5)
C10 C3 Zr1 124.6(4)
C2 C3 Zr1 68.1(3)
C4 C3 Zr1 74.7(3)
C9 C4 C5 121.9(6)
C9 C4 C3 129.9(6)
C5 C4 C3 108.2(5)
C9 C4 Zr1 123.6(4)
C5 C4 Zr1 69.4(3)
C3 C4 Zr1 74.3(3)
C4 C5 C6 117.8(6)
C4 C5 C1 109.1(5)
C6 C5 C1 133.1(6)
C4 C5 Zr1 79.2(4)
C6 C5 Zr1 118.3(4)
C1 C5 Zr1 68.3(3)
C7 C6 C5 118.6(6)
C7 C6 H6 120.7
C5 C6 H6 120.7
C8 C7 C6 122.9(6)
C8 C7 H7 118.5
C6 C7 H7 118.5
C9 C8 C7 120.2(6)
C9 C8 H8 119.9
C7 C8 H8 119.9
C8 C9 C4 118.7(6)
C8 C9 H9 120.7
C4 C9 H9 120.7
C11 C10 C3 117.2(6)
C11 C10 H10 121.4
C3 C10 H10 121.4
C10 C11 C12 120.5(6)
C10 C11 H11 119.7
C12 C11 H11 119.7
C13 C12 C11 123.2(6)
C13 C12 H12 118.4
C11 C12 H12 118.4
C12 C13 C2 118.8(6)
C12 C13 H13 120.6
C2 C13 H13 120.6
C15 C14 C21 112.5(5)
C15 C14 C20 113.1(5)
C21 C14 C20 104.7(6)
C15 C14 C1 101.2(5)
C21 C14 C1 113.6(5)
C20 C14 C1 112.2(5)
C16 C15 C19 105.5(6)
C16 C15 C14 125.6(5)
C19 C15 C14 124.8(5)
C16 C15 Zr1 73.6(4)
C19 C15 Zr1 72.8(4)
C14 C15 Zr1 101.0(4)
C17 C16 C15 109.1(6)
C17 C16 Zr1 75.5(4)
C15 C16 Zr1 72.8(3)
C17 C16 H16 125.5
C15 C16 H16 125.5
Zr1 C16 H16 118.0
C18 C17 C16 109.1(6)
C18 C17 Zr1 74.2(4)
C16 C17 Zr1 71.7(3)
C18 C17 H17 125.5
C16 C17 H17 125.5
Zr1 C17 H17 120.4
C17 C18 C19 106.9(6)
C17 C18 Zr1 73.6(3)
C19 C18 Zr1 70.5(3)
C17 C18 H18 126.6
C19 C18 H18 126.6
Zr1 C18 H18 121.1
C18 C19 C15 109.4(6)
C18 C19 Zr1 76.3(4)
C15 C19 Zr1 73.3(3)
C18 C19 H19 125.3
C15 C19 H19 125.3
Zr1 C19 H19 117.0
C14 C20 H20A 109.5
C14 C20 H20B 109.5
H20A C20 H20B 109.5
C14 C20 H20C 109.5
H20A C20 H20C 109.5
H20B C20 H20C 109.5
C14 C21 H21A 109.5
C14 C21 H21B 109.5
H21A C21 H21B 109.5
C14 C21 H21C 109.5
H21A C21 H21C 109.5
H21B C21 H21C 109.5

loop_
_geom_bond_atom_site_label_1
_geom_bond_atom_site_label_2
_geom_bond_distance
Zr1 C23 2.19(2)
Zr1 C22 2.19(2)
Zr1 C1 2.432(6)
Zr1 C19 2.454(6)
Zr1 C15 2.460(6)
Zr1 C16 2.470(6)
Zr1 Cl1 2.473(3)
Zr1 Cl2 2.495(9)
Zr1 C17 2.520(6)
Zr1 C2 2.521(6)
Zr1 C18 2.528(6)
Zr1 C5 2.557(6)
C22 H22A 0.9800
C22 H22B 0.9800
C22 H22C 0.9800
C23 H23A 0.9800
C23 H23B 0.9800
C23 H23C 0.9800
C1 C2 1.438(8)
C1 C5 1.462(8)
C1 C14 1.543(8)
C2 C3 1.425(8)
C2 C13 1.438(8)
C3 C10 1.420(8)
C3 C4 1.432(8)
C4 C9 1.423(9)
C4 C5 1.425(9)
C5 C6 1.433(8)
C6 C7 1.396(9)
C6 H6 0.9500
C7 C8 1.389(10)
C7 H7 0.9500
C8 C9 1.383(9)
C8 H8 0.9500
C9 H9 0.9500
C10 C11 1.380(8)
C10 H10 0.9500
C11 C12 1.399(9)
C11 H11 0.9500
C12 C13 1.376(9)
C12 H12 0.9500
C13 H13 0.9500
C14 C15 1.492(9)
C14 C21 1.532(9)
C14 C20 1.543(9)
C15 C16 1.424(9)
C15 C19 1.433(9)
C16 C17 1.409(10)
C16 H16 0.9500
C17 C18 1.400(9)
C17 H17 0.9500
C18 C19 1.425(9)
C18 H18 0.9500
C19 H19 0.9500
C20 H20A 0.9800
C20 H20B 0.9800
C20 H20C 0.9800
C21 H21A 0.9800
C21 H21B 0.9800
C21 H21C 0.9800

loop_
_geom_torsion_atom_site_label_1
_geom_torsion_atom_site_label_2
_geom_torsion_atom_site_label_3
_geom_torsion_atom_site_label_4
_geom_torsion
C23 Zr1 C1 C2 17.3(14)
C22 Zr1 C1 C2 -127.5(12)
C19 Zr1 C1 C2 97.1(3)
C15 Zr1 C1 C2 125.5(4)
C16 Zr1 C1 C2 153.2(3)
Cl1 Zr1 C1 C2 10.3(4)
Cl2 Zr1 C1 C2 -122.9(5)
C17 Zr1 C1 C2 142.2(3)
C18 Zr1 C1 C2 107.8(3)
C5 Zr1 C1 C2 -108.9(5)
C23 Zr1 C1 C5 126.2(14)
C22 Zr1 C1 C5 -18.6(12)
C19 Zr1 C1 C5 -154.0(4)
C15 Zr1 C1 C5 -125.6(4)
C16 Zr1 C1 C5 -97.9(3)
Cl1 Zr1 C1 C5 119.2(3)
Cl2 Zr1 C1 C5 -14.0(6)
C17 Zr1 C1 C5 -108.9(3)
C2 Zr1 C1 C5 108.9(5)
C18 Zr1 C1 C5 -143.3(3)
C23 Zr1 C1 C14 -108.5(14)
C22 Zr1 C1 C14 106.8(12)
C19 Zr1 C1 C14 -28.7(3)
C15 Zr1 C1 C14 -0.3(3)
C16 Zr1 C1 C14 27.4(3)
Cl1 Zr1 C1 C14 -115.5(3)
Cl2 Zr1 C1 C14 111.3(5)
C17 Zr1 C1 C14 16.4(4)
C2 Zr1 C1 C14 -125.8(5)
C18 Zr1 C1 C14 -18.0(4)
C5 Zr1 C1 C14 125.3(5)
C5 C1 C2 C3 -2.4(6)
C14 C1 C2 C3 163.9(5)
Zr1 C1 C2 C3 70.7(4)
C5 C1 C2 C13 178.8(6)
C14 C1 C2 C13 -14.9(10)
Zr1 C1 C2 C13 -108.1(6)
C5 C1 C2 Zr1 -73.1(4)
C14 C1 C2 Zr1 93.2(6)
C23 Zr1 C2 C3 77.9(12)
C22 Zr1 C2 C3 -34.7(16)
C1 Zr1 C2 C3 -116.1(5)
C19 Zr1 C2 C3 165.9(3)
C15 Zr1 C2 C3 -160.2(3)
C16 Zr1 C2 C3 -144.1(3)
Cl1 Zr1 C2 C3 72.1(3)
Cl2 Zr1 C2 C3 -31.7(7)
C17 Zr1 C2 C3 -169.6(3)
C18 Zr1 C2 C3 156.8(3)
C5 Zr1 C2 C3 -75.2(3)
C23 Zr1 C2 C13 -37.1(12)
C22 Zr1 C2 C13 -149.7(15)
C1 Zr1 C2 C13 128.9(6)
C19 Zr1 C2 C13 50.9(4)
C15 Zr1 C2 C13 84.8(4)
C16 Zr1 C2 C13 100.9(5)
Cl1 Zr1 C2 C13 -42.8(4)
Cl2 Zr1 C2 C13 -146.7(7)
C17 Zr1 C2 C13 75.4(5)
C18 Zr1 C2 C13 41.8(5)
C5 Zr1 C2 C13 169.8(5)
C23 Zr1 C2 C1 -166.0(12)
C22 Zr1 C2 C1 81.4(15)
C19 Zr1 C2 C1 -78.0(3)
C15 Zr1 C2 C1 -44.1(3)
C16 Zr1 C2 C1 -28.0(4)
Cl1 Zr1 C2 C1 -171.7(3)
Cl2 Zr1 C2 C1 84.4(6)
C17 Zr1 C2 C1 -53.5(4)
C18 Zr1 C2 C1 -87.1(4)
C5 Zr1 C2 C1 40.9(3)
C13 C2 C3 C10 -2.9(8)
C1 C2 C3 C10 178.1(5)
Zr1 C2 C3 C10 -117.9(5)
C13 C2 C3 C4 -179.9(5)
C1 C2 C3 C4 1.0(6)
Zr1 C2 C3 C4 65.0(4)
C13 C2 C3 Zr1 115.0(5)
C1 C2 C3 Zr1 -64.0(4)
C23 Zr1 C3 C10 14.5(12)
C22 Zr1 C3 C10 -87.3(12)
C1 Zr1 C3 C10 154.1(6)
C19 Zr1 C3 C10 100.9(5)
C15 Zr1 C3 C10 137.1(5)
C16 Zr1 C3 C10 165.7(4)
Cl1 Zr1 C3 C10 9.3(5)
Cl2 Zr1 C3 C10 -86.3(6)
C17 Zr1 C3 C10 145.4(7)
C2 Zr1 C3 C10 116.4(6)
C18 Zr1 C3 C10 79.2(6)
C5 Zr1 C3 C10 -163.3(6)
C23 Zr1 C3 C2 -101.9(12)
C22 Zr1 C3 C2 156.3(11)
C1 Zr1 C3 C2 37.7(3)
C19 Zr1 C3 C2 -15.6(4)
C15 Zr1 C3 C2 20.7(4)
C16 Zr1 C3 C2 49.2(4)
Cl1 Zr1 C3 C2 -107.2(3)
Cl2 Zr1 C3 C2 157.3(5)
C17 Zr1 C3 C2 29.0(9)
C18 Zr1 C3 C2 -37.2(5)
C5 Zr1 C3 C2 80.2(4)
C23 Zr1 C3 C4 141.9(12)
C22 Zr1 C3 C4 40.1(11)
C1 Zr1 C3 C4 -78.5(4)
C19 Zr1 C3 C4 -131.8(4)
C15 Zr1 C3 C4 -95.5(4)
C16 Zr1 C3 C4 -67.0(5)
Cl1 Zr1 C3 C4 136.6(4)
Cl2 Zr1 C3 C4 41.1(6)
C17 Zr1 C3 C4 -87.2(8)
C2 Zr1 C3 C4 -116.2(5)
C18 Zr1 C3 C4 -153.4(4)
C5 Zr1 C3 C4 -36.0(4)
C10 C3 C4 C9 1.6(11)
C2 C3 C4 C9 178.4(6)
Zr1 C3 C4 C9 -120.9(7)
C10 C3 C4 C5 -176.0(6)
C2 C3 C4 C5 0.8(7)
Zr1 C3 C4 C5 61.5(4)
C10 C3 C4 Zr1 122.5(6)
C2 C3 C4 Zr1 -60.7(4)
C23 Zr1 C4 C9 86.8(14)
C22 Zr1 C4 C9 -15.1(11)
C1 Zr1 C4 C9 -153.5(6)
C19 Zr1 C4 C9 -165.9(5)
C15 Zr1 C4 C9 -136.4(5)
C16 Zr1 C4 C9 -100.6(6)
Cl1 Zr1 C4 C9 82.5(5)
Cl2 Zr1 C4 C9 -12.9(6)
C17 Zr1 C4 C9 -79.9(7)
C2 Zr1 C4 C9 164.3(6)
C18 Zr1 C4 C9 -148.3(7)
C5 Zr1 C4 C9 -115.3(7)
C23 Zr1 C4 C5 -157.9(13)
C22 Zr1 C4 C5 100.2(10)
C1 Zr1 C4 C5 -38.2(3)
C19 Zr1 C4 C5 -50.6(4)
C15 Zr1 C4 C5 -21.1(4)
C16 Zr1 C4 C5 14.7(4)
Cl1 Zr1 C4 C5 -162.2(3)
Cl2 Zr1 C4 C5 102.4(5)
C17 Zr1 C4 C5 35.4(5)
C2 Zr1 C4 C5 -80.4(4)
C18 Zr1 C4 C5 -32.9(9)
C23 Zr1 C4 C3 -41.0(13)
C22 Zr1 C4 C3 -142.9(11)
C1 Zr1 C4 C3 78.7(4)
C19 Zr1 C4 C3 66.3(5)
C15 Zr1 C4 C3 95.7(4)
C16 Zr1 C4 C3 131.6(4)
Cl1 Zr1 C4 C3 -45.4(4)
Cl2 Zr1 C4 C3 -140.7(5)
C17 Zr1 C4 C3 152.3(4)
C2 Zr1 C4 C3 36.5(3)
C18 Zr1 C4 C3 83.9(9)
C5 Zr1 C4 C3 116.8(5)
C9 C4 C5 C6 1.1(9)
C3 C4 C5 C6 178.9(5)
Zr1 C4 C5 C6 -116.5(5)
C9 C4 C5 C1 179.9(6)
C3 C4 C5 C1 -2.3(7)
Zr1 C4 C5 C1 62.3(4)
C9 C4 C5 Zr1 117.5(6)
C3 C4 C5 Zr1 -64.7(4)
C2 C1 C5 C4 2.9(6)
C14 C1 C5 C4 -163.6(6)
Zr1 C1 C5 C4 -69.4(4)
C2 C1 C5 C6 -178.6(6)
C14 C1 C5 C6 15.0(10)
Zr1 C1 C5 C6 109.1(7)
C2 C1 C5 Zr1 72.3(4)
C14 C1 C5 Zr1 -94.2(6)
C23 Zr1 C5 C4 32.2(18)
C22 Zr1 C5 C4 -79.4(10)
C1 Zr1 C5 C4 115.8(5)
C19 Zr1 C5 C4 142.9(3)
C15 Zr1 C5 C4 159.8(4)
C16 Zr1 C5 C4 -166.8(4)
Cl1 Zr1 C5 C4 24.8(4)
Cl2 Zr1 C5 C4 -75.8(5)
C17 Zr1 C5 C4 -158.1(3)
C2 Zr1 C5 C4 75.2(3)
C18 Zr1 C5 C4 168.3(3)
C23 Zr1 C5 C6 148.1(18)
C22 Zr1 C5 C6 36.4(11)
C1 Zr1 C5 C6 -128.4(7)
C19 Zr1 C5 C6 -101.3(5)
C15 Zr1 C5 C6 -84.4(5)
C16 Zr1 C5 C6 -50.9(5)
Cl1 Zr1 C5 C6 140.7(4)
Cl2 Zr1 C5 C6 40.0(6)
C17 Zr1 C5 C6 -42.3(6)
C2 Zr1 C5 C6 -168.9(6)
C18 Zr1 C5 C6 -75.8(6)
C23 Zr1 C5 C1 -83.6(18)
C22 Zr1 C5 C1 164.8(10)
C19 Zr1 C5 C1 27.1(4)
C15 Zr1 C5 C1 44.0(3)
C16 Zr1 C5 C1 77.5(3)
Cl1 Zr1 C5 C1 -90.9(4)
Cl2 Zr1 C5 C1 168.4(5)
C17 Zr1 C5 C1 86.1(4)
C2 Zr1 C5 C1 -40.5(3)
C18 Zr1 C5 C1 52.6(4)
C4 C5 C6 C7 -1.8(9)
C1 C5 C6 C7 179.7(6)
Zr1 C5 C6 C7 -94.3(6)
C5 C6 C7 C8 2.0(10)
C6 C7 C8 C9 -1.3(11)
C7 C8 C9 C4 0.4(10)
C5 C4 C9 C8 -0.4(10)
C3 C4 C9 C8 -177.7(6)
Zr1 C4 C9 C8 84.8(7)
C2 C3 C10 C11 0.2(9)
C4 C3 C10 C11 176.6(6)
Zr1 C3 C10 C11 -84.8(6)
C3 C10 C11 C12 2.3(9)
C10 C11 C12 C13 -2.2(10)
C11 C12 C13 C2 -0.6(9)
C3 C2 C13 C12 3.0(8)
C1 C2 C13 C12 -178.2(6)
Zr1 C2 C13 C12 95.2(6)
C2 C1 C14 C15 -80.7(7)
C5 C1 C14 C15 82.8(7)
Zr1 C1 C14 C15 0.4(4)
C2 C1 C14 C21 158.6(6)
C5 C1 C14 C21 -37.9(8)
Zr1 C1 C14 C21 -120.4(5)
C2 C1 C14 C20 40.1(8)
C5 C1 C14 C20 -156.4(6)
Zr1 C1 C14 C20 121.2(5)
C21 C14 C15 C16 43.6(9)
C20 C14 C15 C16 161.9(6)
C1 C14 C15 C16 -77.9(7)
C21 C14 C15 C19 -162.3(6)
C20 C14 C15 C19 -44.0(8)
C1 C14 C15 C19 76.2(7)
C21 C14 C15 Zr1 121.2(5)
C20 C14 C15 Zr1 -120.5(5)
C1 C14 C15 Zr1 -0.4(4)
C23 Zr1 C15 C16 -121.2(15)
C22 Zr1 C15 C16 10.3(11)
C1 Zr1 C15 C16 124.4(4)
C19 Zr1 C15 C16 -112.6(5)
Cl1 Zr1 C15 C16 -121.7(4)
Cl2 Zr1 C15 C16 13.2(6)
C17 Zr1 C15 C16 -36.5(4)
C2 Zr1 C15 C16 151.7(4)
C18 Zr1 C15 C16 -75.8(4)
C5 Zr1 C15 C16 96.9(4)
C23 Zr1 C15 C19 -8.6(15)
C22 Zr1 C15 C19 122.9(11)
C1 Zr1 C15 C19 -123.1(4)
C16 Zr1 C15 C19 112.6(5)
Cl1 Zr1 C15 C19 -9.1(4)
Cl2 Zr1 C15 C19 125.7(5)
C17 Zr1 C15 C19 76.1(4)
C2 Zr1 C15 C19 -95.7(4)
C18 Zr1 C15 C19 36.7(3)
C5 Zr1 C15 C19 -150.5(4)
C23 Zr1 C15 C14 114.7(15)
C22 Zr1 C15 C14 -113.8(11)
C1 Zr1 C15 C14 0.3(3)
C19 Zr1 C15 C14 123.3(5)
C16 Zr1 C15 C14 -124.1(6)
Cl1 Zr1 C15 C14 114.2(4)
Cl2 Zr1 C15 C14 -111.0(5)
C17 Zr1 C15 C14 -160.6(5)
C2 Zr1 C15 C14 27.6(4)
C18 Zr1 C15 C14 160.1(5)
C5 Zr1 C15 C14 -27.2(4)
C19 C15 C16 C17 1.2(7)
C14 C15 C16 C17 159.3(6)
Zr1 C15 C16 C17 67.5(5)
C19 C15 C16 Zr1 -66.3(4)
C14 C15 C16 Zr1 91.9(6)
C23 Zr1 C16 C17 -31.5(17)
C22 Zr1 C16 C17 73.2(10)
C1 Zr1 C16 C17 -160.7(4)
C19 Zr1 C16 C17 -76.7(4)
C15 Zr1 C16 C17 -115.7(6)
Cl1 Zr1 C16 C17 -26.4(5)
Cl2 Zr1 C16 C17 75.2(5)
C2 Zr1 C16 C17 -145.3(4)
C18 Zr1 C16 C17 -35.8(4)
C5 Zr1 C16 C17 165.6(4)
C23 Zr1 C16 C15 84.2(17)
C22 Zr1 C16 C15 -171.1(10)
C1 Zr1 C16 C15 -45.0(4)
C19 Zr1 C16 C15 38.9(4)
Cl1 Zr1 C16 C15 89.3(4)
Cl2 Zr1 C16 C15 -169.1(5)
C17 Zr1 C16 C15 115.7(6)
C2 Zr1 C16 C15 -29.6(4)
C18 Zr1 C16 C15 79.9(4)
C5 Zr1 C16 C15 -78.7(4)
C15 C16 C17 C18 -0.4(8)
Zr1 C16 C17 C18 65.3(5)
C15 C16 C17 Zr1 -65.7(4)
C23 Zr1 C17 C18 40.1(13)
C22 Zr1 C17 C18 140.3(11)
C1 Zr1 C17 C18 -96.5(4)
C19 Zr1 C17 C18 -37.6(4)
C15 Zr1 C17 C18 -79.4(5)
C16 Zr1 C17 C18 -116.8(6)
Cl1 Zr1 C17 C18 44.9(5)
Cl2 Zr1 C17 C18 140.2(6)
C2 Zr1 C17 C18 -68.2(5)
C5 Zr1 C17 C18 -132.9(4)
C23 Zr1 C17 C16 156.9(13)
C22 Zr1 C17 C16 -102.9(11)
C1 Zr1 C17 C16 20.3(4)
C19 Zr1 C17 C16 79.2(4)
C15 Zr1 C17 C16 37.4(4)
Cl1 Zr1 C17 C16 161.7(4)
Cl2 Zr1 C17 C16 -103.0(5)
C2 Zr1 C17 C16 48.6(5)
C18 Zr1 C17 C16 116.8(6)
C5 Zr1 C17 C16 -16.1(4)
C16 C17 C18 C19 -0.6(8)
Zr1 C17 C18 C19 63.1(5)
C16 C17 C18 Zr1 -63.7(5)
C23 Zr1 C18 C17 -140.4(13)
C22 Zr1 C18 C17 -40.3(11)
C1 Zr1 C18 C17 95.7(4)
C19 Zr1 C18 C17 115.2(6)
C15 Zr1 C18 C17 77.6(5)
C16 Zr1 C18 C17 36.4(4)
Cl1 Zr1 C18 C17 -137.2(4)
Cl2 Zr1 C18 C17 -41.8(6)
C2 Zr1 C18 C17 131.9(4)
C5 Zr1 C18 C17 67.5(5)
C23 Zr1 C18 C19 104.4(13)
C22 Zr1 C18 C19 -155.4(11)
C1 Zr1 C18 C19 -19.5(4)
C15 Zr1 C18 C19 -37.5(4)
C16 Zr1 C18 C19 -78.8(4)
Cl1 Zr1 C18 C19 107.6(4)
Cl2 Zr1 C18 C19 -157.0(5)
C17 Zr1 C18 C19 -115.2(6)
C2 Zr1 C18 C19 16.8(5)
C5 Zr1 C18 C19 -47.7(5)
C17 C18 C19 C15 1.3(7)
Zr1 C18 C19 C15 66.4(4)
C17 C18 C19 Zr1 -65.1(5)
C16 C15 C19 C18 -1.5(7)
C14 C15 C19 C18 -159.9(6)
Zr1 C15 C19 C18 -68.4(5)
C16 C15 C19 Zr1 66.9(4)
C14 C15 C19 Zr1 -91.5(6)
C23 Zr1 C19 C18 -71.9(13)
C22 Zr1 C19 C18 33.6(14)
C1 Zr1 C19 C18 161.4(4)
C15 Zr1 C19 C18 115.5(5)
C16 Zr1 C19 C18 76.9(4)
Cl1 Zr1 C19 C18 -71.7(4)
Cl2 Zr1 C19 C18 33.2(8)
C17 Zr1 C19 C18 36.5(4)
C2 Zr1 C19 C18 -165.0(4)
C5 Zr1 C19 C18 146.4(4)
C23 Zr1 C19 C15 172.7(13)
C22 Zr1 C19 C15 -81.9(14)
C1 Zr1 C19 C15 45.9(3)
C16 Zr1 C19 C15 -38.6(3)
Cl1 Zr1 C19 C15 172.8(3)
Cl2 Zr1 C19 C15 -82.3(7)
C17 Zr1 C19 C15 -79.0(4)
C2 Zr1 C19 C15 79.5(4)
C18 Zr1 C19 C15 -115.5(5)
C5 Zr1 C19 C15 30.9(4)
